data_4309768
loop_
_publ_author_name
'Louise N. Dawe'
'Jesse Miglioi'
'Laura Turnbow'
'Michelle L. Taliaferro'
'William W. Shum'
'Joshua D. Bagnato'
'Lev N. Zakharov'
'Arnold L. Rheingold'
'Atta M. Arif'
'Marc Fourmigu\'e'
'Joel S. Miller'

_publ_section_title
;
Structure and Magnetic Properties of
(meso-Tetraphenylporphinato)manganese(III) Bis(dithiolato)nickelates
;
_journal_name_full 'Inorganic Chemistry'
_journal_page_first 7530
_journal_page_last 7539
_journal_paper_doi 10.1021/ic050980u
_journal_volume 44
_journal_year 2005
_chemical_formula_sum 'C52 H28 Mn N8 Ni S4'
_chemical_formula_weight 1006.71
_chemical_name_systematic
;
  ?
;
_space_group_IT_number 2
_symmetry_cell_setting triclinic
_symmetry_space_group_name_Hall '-P 1'
_symmetry_space_group_name_H-M 'P -1'
_atom_sites_solution_hydrogens geom
_atom_sites_solution_primary direct
_atom_sites_solution_secondary difmap
_audit_creation_method SHELXL-97
_cell_angle_alpha 99.060(2)
_cell_angle_beta 101.452(2)
_cell_angle_gamma 113.5120(10)
_cell_formula_units_Z 1
_cell_length_a 10.4769(9)
_cell_length_b 10.8561(9)
_cell_length_c 11.2213(9)
_cell_measurement_reflns_used 4558
_cell_measurement_temperature 218(2)
_cell_measurement_theta_max 28.26
_cell_measurement_theta_min 2.46
_cell_volume 1106.54(16)
_computing_cell_refinement 'Bruker SMART'
_computing_data_collection 'Bruker SMART'
_computing_data_reduction 'Bruker SAINT'
_computing_molecular_graphics 'Bruker SHELXTL'
_computing_publication_material 'Bruker SHELXTL'
_computing_structure_refinement 'SHELXL-97 (Sheldrick, 1997)'
_computing_structure_solution 'SHELXS-97 (Sheldrick, 1990)'
_diffrn_ambient_temperature 218(2)
_diffrn_measured_fraction_theta_full 0.918
_diffrn_measured_fraction_theta_max 0.918
_diffrn_measurement_device_type 'CCD area detector'
_diffrn_measurement_method 'phi and omega scans'
_diffrn_radiation_monochromator graphite
_diffrn_radiation_source 'fine-focus sealed tube'
_diffrn_radiation_type MoK\a
_diffrn_radiation_wavelength 0.71073
_diffrn_reflns_av_R_equivalents 0.0254
_diffrn_reflns_av_sigmaI/netI 0.0495
_diffrn_reflns_limit_h_max 13
_diffrn_reflns_limit_h_min -13
_diffrn_reflns_limit_k_max 14
_diffrn_reflns_limit_k_min -14
_diffrn_reflns_limit_l_max 13
_diffrn_reflns_limit_l_min -14
_diffrn_reflns_number 8087
_diffrn_reflns_theta_full 28.26
_diffrn_reflns_theta_max 28.26
_diffrn_reflns_theta_min 1.92
_exptl_absorpt_coefficient_mu 0.948
_exptl_absorpt_correction_T_max 1.000
_exptl_absorpt_correction_T_min 0.768
_exptl_absorpt_correction_type multi-scan
_exptl_absorpt_process_details SADABS
_exptl_crystal_colour Black
_exptl_crystal_density_diffrn 1.511
_exptl_crystal_density_meas 0
_exptl_crystal_density_method 'not measured'
_exptl_crystal_description Block
_exptl_crystal_F_000 513
_exptl_crystal_size_max 0.40
_exptl_crystal_size_mid 0.15
_exptl_crystal_size_min 0.10
_refine_diff_density_max 0.473
_refine_diff_density_min -0.463
_refine_diff_density_rms 0.086
_refine_ls_extinction_method none
_refine_ls_goodness_of_fit_ref 1.141
_refine_ls_hydrogen_treatment mixed
_refine_ls_matrix_type full
_refine_ls_number_parameters 301
_refine_ls_number_reflns 5028
_refine_ls_number_restraints 0
_refine_ls_restrained_S_all 1.141
_refine_ls_R_factor_all 0.0570
_refine_ls_R_factor_gt 0.0435
_refine_ls_shift/su_max 0.000
_refine_ls_shift/su_mean 0.000
_refine_ls_structure_factor_coef Fsqd
_refine_ls_weighting_details 'calc w=1/[\s^2^(Fo^2^)+(0.0546P)^2^+0.7531P] where P=(Fo^2^+2Fc^2^)/3'
_refine_ls_weighting_scheme calc
_refine_ls_wR_factor_gt 0.1092
_refine_ls_wR_factor_ref 0.1345
_reflns_number_gt 4034
_reflns_number_total 5028
_reflns_threshold_expression >2sigma(I)
_cod_data_source_file ic050980usi20050615_035156_3.cif
_cod_data_source_block jsm76
_cod_depositor_comments
;
The following automatic conversions were performed:
'_symmetry_cell_setting' value 'Triclinic' changed to 'triclinic'
according to '/home/saulius/struct/CIF-dictionaries/cif_core.dic'
dictionary named 'cif_core.dic' version 2.4.1 from
2010-06-29.

'_exptl_absorpt_correction_type' value 'Multi-scan' changed
to 'multi-scan' according to
'/home/saulius/struct/CIF-dictionaries/cif_core.dic' dictionary named
'cif_core.dic' version 2.4.1 from 2010-06-29.

Automatic conversion script
Id: cif_fix_enum 1527 2010-12-29 10:47:43Z saulius 
;
_cod_database_code 4309768

loop_
_symmetry_equiv_pos_as_xyz
'x, y, z'
'-x, -y, -z'

loop_
_atom_site_label
_atom_site_type_symbol
_atom_site_fract_x
_atom_site_fract_y
_atom_site_fract_z
_atom_site_U_iso_or_equiv
_atom_site_adp_type
_atom_site_occupancy
_atom_site_symmetry_multiplicity
_atom_site_calc_flag
_atom_site_refinement_flags
_atom_site_disorder_assembly
_atom_site_disorder_group
Mn1 Mn 0.0000 0.0000 0.0000 0.02187(16) Uani 1 2 d S . .
Ni1 Ni 0.0000 0.5000 0.5000 0.03411(17) Uani 1 2 d S . .
S1 S 0.02764(9) 0.36990(9) 0.35372(9) 0.0440(2) Uani 1 1 d . . .
S2 S -0.22956(9) 0.37144(9) 0.44757(8) 0.0414(2) Uani 1 1 d . . .
N1 N 0.1571(3) 0.1735(2) 0.1253(2) 0.0232(5) Uani 1 1 d . . .
N2 N 0.0162(2) -0.1083(2) 0.1257(2) 0.0227(5) Uani 1 1 d . . .
N3 N -0.1605(3) 0.0552(3) 0.0982(3) 0.0356(6) Uani 1 1 d . . .
N4 N -0.5229(3) 0.0598(3) 0.2124(3) 0.0450(7) Uani 1 1 d . . .
C1 C 0.2147(3) 0.3049(3) 0.1069(3) 0.0264(6) Uani 1 1 d . . .
C2 C 0.3260(3) 0.4006(3) 0.2189(3) 0.0315(7) Uani 1 1 d . . .
H2A H 0.3837 0.4960 0.2301 0.038 Uiso 1 1 calc R . .
C3 C 0.3324(3) 0.3282(3) 0.3049(3) 0.0308(7) Uani 1 1 d . . .
H3B H 0.3948 0.3640 0.3877 0.037 Uiso 1 1 calc R . .
C4 C 0.2271(3) 0.1868(3) 0.2474(3) 0.0256(6) Uani 1 1 d . . .
C5 C 0.1997(3) 0.0815(3) 0.3085(3) 0.0275(6) Uani 1 1 d . . .
C6 C 0.1051(3) -0.0576(3) 0.2482(3) 0.0262(6) Uani 1 1 d . . .
C7 C 0.0849(3) -0.1693(3) 0.3059(3) 0.0311(7) Uani 1 1 d . . .
H7A H 0.1326 -0.1621 0.3889 0.037 Uiso 1 1 calc R . .
C8 C -0.0153(3) -0.2871(3) 0.2192(3) 0.0308(7) Uani 1 1 d . . .
H8A H -0.0494 -0.3775 0.2304 0.037 Uiso 1 1 calc R . .
C9 C -0.0602(3) -0.2500(3) 0.1077(3) 0.0266(6) Uani 1 1 d . . .
C10 C -0.1701(3) -0.3424(3) 0.0005(3) 0.0270(6) Uani 1 1 d . . .
C11 C 0.2697(3) 0.1191(3) 0.4467(3) 0.0293(6) Uani 1 1 d . . .
C12 C 0.1967(6) 0.1424(7) 0.5286(4) 0.089(2) Uani 1 1 d . . .
H12A H 0.1029 0.1345 0.4971 0.107 Uiso 1 1 calc R . .
C13 C 0.2585(7) 0.1775(8) 0.6571(4) 0.108(3) Uani 1 1 d . . .
H13A H 0.2055 0.1913 0.7121 0.130 Uiso 1 1 calc R . .
C14 C 0.3942(5) 0.1923(4) 0.7046(3) 0.0527(10) Uani 1 1 d . . .
H14A H 0.4373 0.2196 0.7922 0.063 Uiso 1 1 calc R . .
C15 C 0.4667(4) 0.1676(5) 0.6257(3) 0.0572(11) Uani 1 1 d . . .
H15A H 0.5602 0.1748 0.6577 0.069 Uiso 1 1 calc R . .
C16 C 0.4041(4) 0.1313(5) 0.4972(3) 0.0581(11) Uani 1 1 d . . .
H16A H 0.4565 0.1146 0.4429 0.070 Uiso 1 1 calc R . .
C17 C -0.2432(3) -0.4918(3) 0.0012(3) 0.0260(6) Uani 1 1 d . . .
C18 C -0.2043(3) -0.5872(3) -0.0596(3) 0.0306(6) Uani 1 1 d . . .
H18A H -0.1321 -0.5576 -0.1010 0.037 Uiso 1 1 calc R . .
C19 C -0.2716(3) -0.7257(3) -0.0593(3) 0.0316(7) Uani 1 1 d . . .
H19A H -0.2449 -0.7903 -0.1001 0.038 Uiso 1 1 calc R . .
C20 C -0.3777(3) -0.7686(3) 0.0008(3) 0.0334(7) Uani 1 1 d . . .
H20A H -0.4234 -0.8627 0.0009 0.040 Uiso 1 1 calc R . .
C21 C -0.4178(4) -0.6748(3) 0.0611(3) 0.0364(7) Uani 1 1 d . . .
H21A H -0.4910 -0.7049 0.1013 0.044 Uiso 1 1 calc R . .
C22 C -0.3488(4) -0.5358(3) 0.0617(3) 0.0333(7) Uani 1 1 d . . .
H22A H -0.3745 -0.4712 0.1037 0.040 Uiso 1 1 calc R . .
C23 C -0.1595(3) 0.1338(3) 0.1787(3) 0.0313(6) Uani 1 1 d . . .
C24 C -0.1450(4) 0.2394(3) 0.2825(3) 0.0332(7) Uani 1 1 d . . .
C25 C -0.2577(3) 0.2399(3) 0.3227(3) 0.0307(6) Uani 1 1 d . . .
C26 C -0.4048(4) 0.1383(3) 0.2616(3) 0.0335(7) Uani 1 1 d . . .

loop_
_atom_site_aniso_label
_atom_site_aniso_U_11
_atom_site_aniso_U_22
_atom_site_aniso_U_33
_atom_site_aniso_U_23
_atom_site_aniso_U_13
_atom_site_aniso_U_12
Mn1 0.0277(3) 0.0198(3) 0.0160(3) 0.0025(2) 0.0026(2) 0.0110(2)
Ni1 0.0306(3) 0.0342(3) 0.0309(3) -0.0044(2) 0.0075(2) 0.0134(2)
S1 0.0314(4) 0.0464(5) 0.0429(5) -0.0117(4) 0.0097(4) 0.0154(4)
S2 0.0333(4) 0.0407(4) 0.0390(5) -0.0086(3) 0.0128(4) 0.0113(3)
N1 0.0277(12) 0.0250(10) 0.0176(11) 0.0049(9) 0.0051(9) 0.0133(9)
N2 0.0273(12) 0.0233(10) 0.0175(11) 0.0043(8) 0.0044(9) 0.0124(9)
N3 0.0408(16) 0.0362(13) 0.0312(14) 0.0036(11) 0.0073(12) 0.0220(12)
N4 0.0456(18) 0.0379(14) 0.0394(16) 0.0013(12) 0.0160(14) 0.0084(13)
C1 0.0293(15) 0.0236(12) 0.0236(14) 0.0029(10) 0.0046(12) 0.0118(11)
C2 0.0329(16) 0.0263(13) 0.0263(15) 0.0022(11) 0.0028(13) 0.0086(12)
C3 0.0313(16) 0.0291(13) 0.0229(14) 0.0010(11) -0.0008(12) 0.0107(12)
C4 0.0287(15) 0.0270(13) 0.0188(13) 0.0014(10) 0.0035(11) 0.0133(11)
C5 0.0323(16) 0.0296(13) 0.0181(13) 0.0043(10) 0.0015(11) 0.0146(12)
C6 0.0316(15) 0.0292(13) 0.0195(13) 0.0050(10) 0.0056(12) 0.0166(12)
C7 0.0385(17) 0.0330(14) 0.0222(14) 0.0095(11) 0.0035(13) 0.0180(13)
C8 0.0396(17) 0.0261(13) 0.0271(15) 0.0099(11) 0.0060(13) 0.0155(12)
C9 0.0335(16) 0.0227(12) 0.0239(14) 0.0055(10) 0.0066(12) 0.0139(11)
C10 0.0333(16) 0.0225(12) 0.0240(14) 0.0056(10) 0.0071(12) 0.0120(11)
C11 0.0348(16) 0.0287(13) 0.0198(14) 0.0036(11) 0.0025(12) 0.0132(12)
C12 0.079(3) 0.186(6) 0.027(2) 0.004(3) 0.002(2) 0.100(4)
C13 0.108(4) 0.233(8) 0.022(2) 0.006(3) 0.010(2) 0.129(5)
C14 0.067(3) 0.068(2) 0.0211(17) 0.0039(16) -0.0009(17) 0.037(2)
C15 0.038(2) 0.098(3) 0.0295(19) 0.0173(19) 0.0005(16) 0.028(2)
C16 0.039(2) 0.103(3) 0.0258(18) 0.0163(19) 0.0045(16) 0.028(2)
C17 0.0302(15) 0.0234(12) 0.0226(14) 0.0055(10) 0.0036(11) 0.0123(11)
C18 0.0322(16) 0.0271(13) 0.0300(16) 0.0066(11) 0.0077(13) 0.0115(12)
C19 0.0367(17) 0.0260(13) 0.0309(16) 0.0029(11) 0.0064(13) 0.0159(12)
C20 0.0389(17) 0.0244(13) 0.0298(16) 0.0086(11) 0.0039(13) 0.0092(12)
C21 0.0371(18) 0.0385(16) 0.0360(18) 0.0144(13) 0.0140(14) 0.0159(14)
C22 0.0403(18) 0.0328(14) 0.0323(16) 0.0091(12) 0.0131(14) 0.0202(13)
C23 0.0300(16) 0.0325(14) 0.0303(16) 0.0053(12) 0.0069(13) 0.0149(12)
C24 0.0343(17) 0.0330(14) 0.0276(16) 0.0026(12) 0.0040(13) 0.0147(13)
C25 0.0348(16) 0.0305(14) 0.0262(15) 0.0006(11) 0.0110(13) 0.0155(12)
C26 0.0425(19) 0.0320(14) 0.0275(15) 0.0054(12) 0.0157(14) 0.0161(14)

loop_
_atom_type_symbol
_atom_type_description
_atom_type_scat_dispersion_real
_atom_type_scat_dispersion_imag
_atom_type_scat_source
C C 0.0033 0.0016 'International Tables Vol C Tables 4.2.6.8 and 6.1.1.4'
H H 0.0000 0.0000 'International Tables Vol C Tables 4.2.6.8 and 6.1.1.4'
N N 0.0061 0.0033 'International Tables Vol C Tables 4.2.6.8 and 6.1.1.4'
S S 0.1246 0.1234 'International Tables Vol C Tables 4.2.6.8 and 6.1.1.4'
Mn Mn 0.3368 0.7283 'International Tables Vol C Tables 4.2.6.8 and 6.1.1.4'
Ni Ni 0.3393 1.1124 'International Tables Vol C Tables 4.2.6.8 and 6.1.1.4'

loop_
_geom_angle_atom_site_label_1
_geom_angle_atom_site_label_2
_geom_angle_atom_site_label_3
_geom_angle
_geom_angle_site_symmetry_1
_geom_angle_site_symmetry_3
_geom_angle_publ_flag
N2 Mn1 N2 180.00(11) . 2 ?
N2 Mn1 N1 89.63(9) . . ?
N2 Mn1 N1 90.37(9) 2 . ?
N2 Mn1 N1 90.37(9) . 2 ?
N2 Mn1 N1 89.63(9) 2 2 ?
N1 Mn1 N1 180.00(19) . 2 ?
N2 Mn1 N3 87.12(9) . . ?
N2 Mn1 N3 92.88(9) 2 . ?
N1 Mn1 N3 84.83(9) . . ?
N1 Mn1 N3 95.17(9) 2 . ?
N2 Mn1 N3 92.88(9) . 2 ?
N2 Mn1 N3 87.12(9) 2 2 ?
N1 Mn1 N3 95.17(9) . 2 ?
N1 Mn1 N3 84.83(9) 2 2 ?
N3 Mn1 N3 180.00(12) . 2 ?
S1 Ni1 S1 180.0 2_566 . ?
S1 Ni1 S2 92.45(3) 2_566 2_566 ?
S1 Ni1 S2 87.55(3) . 2_566 ?
S1 Ni1 S2 87.55(3) 2_566 . ?
S1 Ni1 S2 92.45(3) . . ?
S2 Ni1 S2 180.0 2_566 . ?
C24 S1 Ni1 103.36(11) . . ?
C25 S2 Ni1 103.31(11) . . ?
C4 N1 C1 106.1(2) . . ?
C4 N1 Mn1 127.33(18) . . ?
C1 N1 Mn1 126.60(18) . . ?
C9 N2 C6 105.7(2) . . ?
C9 N2 Mn1 126.88(18) . . ?
C6 N2 Mn1 127.42(18) . . ?
C23 N3 Mn1 141.4(3) . . ?
N1 C1 C10 126.1(2) . 2 ?
N1 C1 C2 109.5(2) . . ?
C10 C1 C2 124.3(3) 2 . ?
C3 C2 C1 107.2(2) . . ?
C3 C2 H2A 126.4 . . ?
C1 C2 H2A 126.4 . . ?
C2 C3 C4 107.5(3) . . ?
C2 C3 H3B 126.2 . . ?
C4 C3 H3B 126.2 . . ?
N1 C4 C5 126.1(2) . . ?
N1 C4 C3 109.7(2) . . ?
C5 C4 C3 124.2(3) . . ?
C4 C5 C6 123.3(3) . . ?
C4 C5 C11 118.7(2) . . ?
C6 C5 C11 117.9(3) . . ?
N2 C6 C5 125.8(3) . . ?
N2 C6 C7 109.8(2) . . ?
C5 C6 C7 124.4(3) . . ?
C8 C7 C6 107.2(3) . . ?
C8 C7 H7A 126.4 . . ?
C6 C7 H7A 126.4 . . ?
C7 C8 C9 107.7(3) . . ?
C7 C8 H8A 126.2 . . ?
C9 C8 H8A 126.2 . . ?
N2 C9 C10 125.8(3) . . ?
N2 C9 C8 109.6(2) . . ?
C10 C9 C8 124.5(3) . . ?
C1 C10 C9 124.1(3) 2 . ?
C1 C10 C17 118.3(2) 2 . ?
C9 C10 C17 117.6(2) . . ?
C16 C11 C12 117.1(3) . . ?
C16 C11 C5 123.5(3) . . ?
C12 C11 C5 119.5(3) . . ?
C11 C12 C13 120.9(4) . . ?
C11 C12 H12A 119.5 . . ?
C13 C12 H12A 119.5 . . ?
C14 C13 C12 120.6(4) . . ?
C14 C13 H13A 119.7 . . ?
C12 C13 H13A 119.7 . . ?
C15 C14 C13 119.3(4) . . ?
C15 C14 H14A 120.3 . . ?
C13 C14 H14A 120.3 . . ?
C14 C15 C16 119.9(4) . . ?
C14 C15 H15A 120.1 . . ?
C16 C15 H15A 120.1 . . ?
C11 C16 C15 122.2(4) . . ?
C11 C16 H16A 118.9 . . ?
C15 C16 H16A 118.9 . . ?
C22 C17 C18 119.6(3) . . ?
C22 C17 C10 120.6(3) . . ?
C18 C17 C10 119.8(3) . . ?
C19 C18 C17 120.1(3) . . ?
C19 C18 H18A 119.9 . . ?
C17 C18 H18A 119.9 . . ?
C20 C19 C18 119.7(3) . . ?
C20 C19 H19A 120.2 . . ?
C18 C19 H19A 120.2 . . ?
C19 C20 C21 120.7(3) . . ?
C19 C20 H20A 119.6 . . ?
C21 C20 H20A 119.6 . . ?
C20 C21 C22 119.3(3) . . ?
C20 C21 H21A 120.3 . . ?
C22 C21 H21A 120.3 . . ?
C17 C22 C21 120.5(3) . . ?
C17 C22 H22A 119.7 . . ?
C21 C22 H22A 119.7 . . ?
N3 C23 C24 175.0(3) . . ?
C25 C24 C23 123.5(3) . . ?
C25 C24 S1 120.7(2) . . ?
C23 C24 S1 115.8(2) . . ?
C24 C25 C26 122.8(3) . . ?
C24 C25 S2 120.2(2) . . ?
C26 C25 S2 116.9(2) . . ?
N4 C26 C25 178.4(4) . . ?

loop_
_geom_bond_atom_site_label_1
_geom_bond_atom_site_label_2
_geom_bond_distance
_geom_bond_site_symmetry_2
_geom_bond_publ_flag
Mn1 N2 1.996(2) . ?
Mn1 N2 1.996(2) 2 ?
Mn1 N1 2.002(2) . ?
Mn1 N1 2.002(2) 2 ?
Mn1 N3 2.394(3) . ?
Mn1 N3 2.394(3) 2 ?
Ni1 S1 2.1350(8) 2_566 ?
Ni1 S1 2.1350(8) . ?
Ni1 S2 2.1400(9) 2_566 ?
Ni1 S2 2.1400(9) . ?
S1 C24 1.715(3) . ?
S2 C25 1.720(3) . ?
N1 C4 1.375(3) . ?
N1 C1 1.377(3) . ?
N2 C9 1.379(3) . ?
N2 C6 1.381(3) . ?
N3 C23 1.136(4) . ?
N4 C26 1.141(4) . ?
C1 C10 1.386(4) 2 ?
C1 C2 1.435(4) . ?
C2 C3 1.345(4) . ?
C2 H2A 0.9400 . ?
C3 C4 1.430(4) . ?
C3 H3B 0.9400 . ?
C4 C5 1.386(4) . ?
C5 C6 1.392(4) . ?
C5 C11 1.491(4) . ?
C6 C7 1.425(4) . ?
C7 C8 1.347(4) . ?
C7 H7A 0.9400 . ?
C8 C9 1.423(4) . ?
C8 H8A 0.9400 . ?
C9 C10 1.388(4) . ?
C10 C1 1.386(4) 2 ?
C10 C17 1.494(4) . ?
C11 C16 1.353(5) . ?
C11 C12 1.361(5) . ?
C12 C13 1.380(6) . ?
C12 H12A 0.9400 . ?
C13 C14 1.350(6) . ?
C13 H13A 0.9400 . ?
C14 C15 1.337(6) . ?
C14 H14A 0.9400 . ?
C15 C16 1.380(5) . ?
C15 H15A 0.9400 . ?
C16 H16A 0.9400 . ?
C17 C22 1.375(4) . ?
C17 C18 1.389(4) . ?
C18 C19 1.384(4) . ?
C18 H18A 0.9400 . ?
C19 C20 1.375(5) . ?
C19 H19A 0.9400 . ?
C20 C21 1.381(5) . ?
C20 H20A 0.9400 . ?
C21 C22 1.388(4) . ?
C21 H21A 0.9400 . ?
C22 H22A 0.9400 . ?
C23 C24 1.436(4) . ?
C24 C25 1.347(4) . ?
C25 C26 1.431(4) . ?
